data_1559006
loop_
_publ_author_name
'Ehnebom, Lisbeth'
'Pedersen, Berit Fjaertoft'
'Klaveness, Jo'

_publ_section_title
;
 Molecular and Crystal Structures of Two Chelating Agents for Use in MRI
 Contrast Agents
;
_journal_name_full 'Acta Chemica Scandinavica'
_journal_page_first 965
_journal_page_last 970
_journal_paper_doi 10.3891/acta.chem.scand.47-0965
_journal_volume 47
_journal_year 1993
_chemical_formula_sum 'C16 H33 N5 O10'
_chemical_formula_weight 455.46
_chemical_name_common
;
1,7-Bis-[(N-methyl-carbamoyl)methyl]-1,4,7-triazaheptane-1,4,7-triacetic 
acid dihydrate
;
_space_group_IT_number 14
_space_group_name_Hall '-P 2ybc'
_space_group_name_H-M_alt 'P 1 21/c 1'
_symmetry_cell_setting monoclinic
_symmetry_Int_Tables_number 14
_symmetry_space_group_name_Hall '-P 2ybc'
_symmetry_space_group_name_H-M 'P 1 21/c 1'
_cell_angle_alpha 90.
_cell_angle_beta 96.02(1)
_cell_angle_gamma 90.
_cell_formula_units_Z 4
_cell_length_a 17.472(4)
_cell_length_b 7.110(2)
_cell_length_c 17.846(2)
_cell_volume 2204.7(8)
_diffrn_ambient_temperature 138
_diffrn_radiation_probe x-ray
_diffrn_radiation_type MoK\a
_diffrn_radiation_wavelength 0.71069
_exptl_absorpt_coefficient_mu 0.107
_exptl_crystal_density_diffrn 1.37
_exptl_crystal_F_000 976
_refine_ls_goodness_of_fit_ref 3.32
_refine_ls_number_reflns 4513
_refine_ls_R_factor_gt 0.043
_refine_ls_wR_factor_gt 0.043
_cod_data_source_file Acta-Chem-Scand-1993-47-965-2.cif
_cod_data_source_block 2
_cod_original_cell_volume 2204.7(6)
_cod_original_sg_symbol_H-M 'P 21/c'
_cod_database_code 1559006

loop_
_space_group_symop_id
_space_group_symop_operation_xyz
1 x,y,z
2 -x,1/2+y,1/2-z
3 -x,-y,-z
4 x,1/2-y,1/2+z

loop_
_atom_site_label
_atom_site_type_symbol
_atom_site_thermal_displace_type
_atom_site_fract_x
_atom_site_fract_y
_atom_site_fract_z
_atom_site_occupancy
_atom_site_U_iso_or_equiv
_atom_site_calc_flag
_atom_site_refinement_flags
_atom_site_disorder_assembly
_atom_site_disorder_group
O1 O Uiso 0.89110(10) 0.4109(2) 0.65990(10) 1.000 0.0250 . . . .
O2 O Uiso 0.77910(10) 0.5926(2) 0.95740(10) 1.000 0.0240 . . . .
O3 O Uiso 0.89000(10) 0.7462(2) 0.95170(10) 1.000 0.0300 . . . .
O4 O Uiso 0.67790(10) 0.0966(2) 0.71930(10) 1.000 0.0250 . . . .
O5 O Uiso 0.56060(10) -0.0296(2) 0.69130(10) 1.000 0.0270 . . . .
O6 O Uiso 0.60280(10) -0.0642(2) 1.10670(10) 1.000 0.0270 . . . .
O7 O Uiso 0.59590(10) -0.3623(2) 1.06590(10) 1.000 0.0270 . . . .
O8 O Uiso 0.78160(10) 0.1471(2) 0.89090(10) 1.000 0.0210 . . . .
N1 N Uiso 0.86830(10) 0.2540(2) 0.76490(10) 1.000 0.0230 . . . .
N2 N Uiso 0.76580(10) 0.5380(2) 0.79880(10) 1.000 0.0170 . . . .
N3 N Uiso 0.63200(10) 0.3014(2) 0.83530(10) 1.000 0.0140 . . . .
N4 N Uiso 0.65500(10) 0.0509(2) 0.96640(10) 1.000 0.0170 . . . .
N5 N Uiso 0.85840(10) 0.1865(2) 1.00000(10) 1.000 0.0230 . . . .
C1 C Uiso 0.93190(10) 0.1241(3) 0.76090(10) 1.000 0.0310 . . . .
Ow1 O Uiso 0.09630(10) 0.2399(2) 0.40320(10) 1.000 0.0300 . . . .
C2 C Uiso 0.85240(10) 0.3864(2) 0.71380(10) 1.000 0.0200 . . . .
C3 C Uiso 0.78240(10) 0.5074(3) 0.72090(10) 1.000 0.0200 . . . .
C4 C Uiso 0.82330(10) 0.6653(3) 0.83640(10) 1.000 0.0220 . . . .
C5 C Uiso 0.82740(10) 0.6616(2) 0.92160(10) 1.000 0.0200 . . . .
C6 C Uiso 0.68780(10) 0.6146(2) 0.80050(10) 1.000 0.0180 . . . .
C7 C Uiso 0.62600(10) 0.4684(2) 0.78260(10) 1.000 0.0170 . . . .
C8 C Uiso 0.58060(10) 0.1495(2) 0.80140(10) 1.000 0.0170 . . . .
C9 C Uiso 0.60990(10) 0.0677(2) 0.73050(10) 1.000 0.0190 . . . .
C10 C Uiso 0.61440(10) 0.3604(2) 0.91330(10) 1.000 0.0180 . . . .
C11 C Uiso 0.59710(10) 0.1977(2) 0.96420(10) 1.000 0.0180 . . . .
C12 C Uiso 0.62770(10) -0.1365(2) 0.97940(10) 1.000 0.0200 . . . .
C13 C Uiso 0.60760(10) -0.1815(2) 1.05850(10) 1.000 0.0180 . . . .
C14 C Uiso 0.72790(10) 0.0951(3) 1.00920(10) 1.000 0.0230 . . . .
C15 C Uiso 0.79180(10) 0.1463(2) 0.96100(10) 1.000 0.0180 . . . .
C16 C Uiso 0.92770(10) 0.2314(3) 0.96580(10) 1.000 0.0320 . . . .
Ow2 O Uiso 0.21950(10) 0.0197(2) 0.37890(10) 1.000 0.0410 . . . .

loop_
_atom_type_symbol
_atom_type_description
_atom_type_scat_dispersion_real
_atom_type_scat_dispersion_imag
_atom_type_scat_source
C C 0.0033 0.0016 ' International Tables Vol C Tables 4.2.6.8 and 6.1.1.4'
N N 0.0061 0.0033 ' International Tables Vol C Tables 4.2.6.8 and 6.1.1.4'
O O 0.0106 0.0060 ' International Tables Vol C Tables 4.2.6.8 and 6.1.1.4'

loop_
_geom_angle_atom_site_label_1
_geom_angle_atom_site_label_2
_geom_angle_atom_site_label_3
_geom_angle
_geom_angle_site_symmetry_1
_geom_angle_site_symmetry_2
_geom_angle_site_symmetry_3
_geom_angle_publ_flag
C1 N1 C2 121.76(17) . . . yes
C3 N2 C4 109.41(15) . . . yes
C3 N2 C6 110.51(15) . . . yes
C4 N2 C6 110.79(14) . . . yes
C7 N3 C8 108.48(14) . . . yes
C7 N3 C10 110.27(12) . . . yes
C8 N3 C10 113.66(14) . . . yes
C11 N4 C12 115.31(15) . . . yes
C11 N4 C14 115.46(15) . . . yes
C12 N4 C14 113.75(15) . . . yes
C15 N5 C16 123.66(17) . . . yes
O1 C2 N1 122.80(17) . . . yes
O1 C2 C3 119.67(15) . . . yes
N1 C2 C3 117.49(16) . . . yes
N2 C3 C2 113.97(15) . . . yes
N2 C4 C5 114.07(15) . . . yes
O2 C5 O3 124.41(18) . . . yes
O2 C5 C4 124.95(17) . . . yes
O3 C5 C4 110.64(16) . . . yes
N2 C6 C7 112.62(13) . . . yes
N3 C7 C6 114.09(14) . . . yes
N3 C8 C9 111.81(14) . . . yes
O4 C9 O5 127.73(18) . . . yes
O4 C9 C8 118.63(16) . . . yes
O5 C9 C8 113.59(16) . . . yes
N3 C10 C11 114.22(12) . . . yes
N4 C11 C10 112.44(15) . . . yes
N4 C12 C13 117.08(14) . . . yes
O6 C13 O7 125.63(18) . . . yes
O6 C13 C12 123.70(15) . . . yes
O7 C13 C12 110.66(15) . . . yes
N4 C14 C15 114.20(15) . . . yes
O8 C15 N5 123.57(18) . . . yes
O8 C15 C14 122.16(17) . . . yes
N5 C15 C14 114.26(16) . . . yes

loop_
_geom_bond_atom_site_label_1
_geom_bond_atom_site_label_2
_geom_bond_distance
_geom_bond_site_symmetry_1
_geom_bond_site_symmetry_2
_geom_bond_publ_flag
O1 C2 1.245(3) . . yes
O2 C5 1.214(2) . . yes
O3 C5 1.313(2) . . yes
O4 C9 1.242(2) . . yes
O5 C9 1.258(2) . . yes
O6 C13 1.207(2) . . yes
O7 C13 1.311(2) . . yes
O8 C15 1.245(3) . . yes
N1 C1 1.452(3) . . yes
N1 C2 1.320(2) . . yes
N2 C3 1.466(3) . . yes
N2 C4 1.462(3) . . yes
N2 C6 1.471(2) . . yes
N3 C7 1.512(2) . . yes
N3 C8 1.492(2) . . yes
N3 C10 1.516(3) . . yes
N4 C11 1.451(2) . . yes
N4 C12 1.442(2) . . yes
N4 C14 1.449(3) . . yes
N5 C15 1.323(2) . . yes
N5 C16 1.448(3) . . yes
C2 C3 1.512(3) . . no
C4 C5 1.515(3) . . no
C6 C7 1.509(2) . . no
C8 C9 1.529(2) . . no
C10 C11 1.521(2) . . no
C12 C13 1.524(3) . . no
C14 C15 1.523(3) . . no

loop_
_geom_torsion_atom_site_label_1
_geom_torsion_atom_site_label_2
_geom_torsion_atom_site_label_3
_geom_torsion_atom_site_label_4
_geom_torsion
_geom_torsion_site_symmetry_1
_geom_torsion_site_symmetry_2
_geom_torsion_site_symmetry_3
_geom_torsion_site_symmetry_4
_geom_torsion_publ_flag
C1 N1 C2 O1 -1.2(3) . . . . no
C1 N1 C2 C3 176.78(16) . . . . no
C4 N2 C3 C2 71.93(19) . . . . no
C6 N2 C3 C2 -165.82(14) . . . . no
C3 N2 C4 C5 -162.34(15) . . . . no
C6 N2 C4 C5 75.58(19) . . . . no
C3 N2 C6 C7 74.61(18) . . . . no
C4 N2 C6 C7 -163.95(15) . . . . no
C8 N3 C7 C6 -166.66(14) . . . . no
C10 N3 C7 C6 68.28(19) . . . . no
C7 N3 C8 C9 68.24(17) . . . . no
C10 N3 C8 C9 -168.72(13) . . . . no
C7 N3 C10 C11 163.91(14) . . . . no
C8 N3 C10 C11 41.9(2) . . . . no
C12 N4 C11 C10 -150.27(15) . . . . no
C14 N4 C11 C10 73.8(2) . . . . no
C11 N4 C12 C13 -72.2(2) . . . . no
C14 N4 C12 C13 64.5(2) . . . . no
C11 N4 C14 C15 -103.11(19) . . . . no
C12 N4 C14 C15 120.28(18) . . . . no
C16 N5 C15 O8 -1.7(3) . . . . no
C16 N5 C15 C14 177.41(16) . . . . no
O1 C2 C3 N2 -150.15(17) . . . . no
N1 C2 C3 N2 31.8(2) . . . . no
N2 C4 C5 O2 -14.6(3) . . . . no
N2 C4 C5 O3 166.44(15) . . . . no
N2 C6 C7 N3 58.6(2) . . . . no
N3 C8 C9 O4 17.4(2) . . . . no
N3 C8 C9 O5 -165.23(15) . . . . no
N3 C10 C11 N4 50.3(2) . . . . no
N4 C12 C13 O6 10.9(3) . . . . no
N4 C12 C13 O7 -169.66(16) . . . . no
N4 C14 C15 O8 -0.9(2) . . . . no
N4 C14 C15 N5 -179.93(16) . . . . no
